data_4111399
loop_
_publ_author_name
'Jared L. Anderson'
'Rongfang Ding'
'Arkady Ellern'
'Daniel W. Armstrong'

_publ_section_title
;
 Structure and Properties of High Stability Geminal Dicationic Ionic
 Liquids
;
_journal_name_full 'Journal of the American Chemical Society'
_journal_page_first 593
_journal_page_last 604
_journal_paper_doi 10.1021/ja046521u
_journal_volume 127
_journal_year 2005
_chemical_formula_sum 'C13 H28 Br2 N2'
_chemical_formula_weight 372.19
_chemical_name_systematic
; 
 ? 
;
_space_group_IT_number 61
_symmetry_cell_setting orthorhombic
_symmetry_space_group_name_Hall '-P 2ac 2ab'
_symmetry_space_group_name_H-M 'P b c a'
_atom_sites_solution_hydrogens geom
_atom_sites_solution_primary direct
_atom_sites_solution_secondary difmap
_audit_creation_method SHELXL-97
_cell_angle_alpha 90.00
_cell_angle_beta 90.00
_cell_angle_gamma 90.00
_cell_formula_units_Z 24
_cell_length_a 21.367(6)
_cell_length_b 19.888(5)
_cell_length_c 23.787(6)
_cell_measurement_reflns_used 949
_cell_measurement_temperature 193(2)
_cell_measurement_theta_max 28.18
_cell_measurement_theta_min 2.56
_cell_volume 10108(5)
_computing_cell_refinement 'Bruker SMART'
_computing_data_collection 'Bruker SMART'
_computing_data_reduction 'Bruker SAINT'
_computing_molecular_graphics 'Bruker SHELXTL'
_computing_publication_material 'Bruker SHELXTL'
_computing_structure_refinement 'SHELXL-97 (Sheldrick, 1997)'
_computing_structure_solution 'SHELXS-97 (Sheldrick, 1990)'
_diffrn_ambient_temperature 193(2)
_diffrn_measured_fraction_theta_full 0.997
_diffrn_measured_fraction_theta_max 0.997
_diffrn_measurement_device_type 'CCD area detector'
_diffrn_measurement_method 'phi and omega scans'
_diffrn_radiation_monochromator graphite
_diffrn_radiation_source 'fine-focus sealed tube'
_diffrn_radiation_type MoK\a
_diffrn_radiation_wavelength 0.71073
_diffrn_reflns_av_R_equivalents 0.1221
_diffrn_reflns_av_sigmaI/netI 0.0629
_diffrn_reflns_limit_h_max 21
_diffrn_reflns_limit_h_min -21
_diffrn_reflns_limit_k_max 19
_diffrn_reflns_limit_k_min -19
_diffrn_reflns_limit_l_max 23
_diffrn_reflns_limit_l_min -23
_diffrn_reflns_number 44989
_diffrn_reflns_theta_full 20.82
_diffrn_reflns_theta_max 20.82
_diffrn_reflns_theta_min 1.64
_exptl_absorpt_coefficient_mu 4.798
_exptl_absorpt_correction_T_max 1
_exptl_absorpt_correction_T_min 0.63
_exptl_absorpt_correction_type multi-scan
_exptl_absorpt_process_details 'Bruker DSADABS'
_exptl_crystal_colour colorless
_exptl_crystal_density_diffrn 1.467
_exptl_crystal_density_meas ?
_exptl_crystal_description plate
_exptl_crystal_F_000 4560
_exptl_crystal_size_max 0.20
_exptl_crystal_size_mid 0.15
_exptl_crystal_size_min 0.08
_refine_diff_density_max 2.066
_refine_diff_density_min -0.615
_refine_diff_density_rms 0.140
_refine_ls_extinction_method none
_refine_ls_goodness_of_fit_ref 1.055
_refine_ls_hydrogen_treatment mixed
_refine_ls_matrix_type full
_refine_ls_number_parameters 460
_refine_ls_number_reflns 5269
_refine_ls_number_restraints 0
_refine_ls_restrained_S_all 1.055
_refine_ls_R_factor_all 0.1012
_refine_ls_R_factor_gt 0.0696
_refine_ls_shift/su_max 0.000
_refine_ls_shift/su_mean 0.000
_refine_ls_structure_factor_coef Fsqd
_refine_ls_weighting_details 'calc w=1/[\s^2^(Fo^2^)+(0.0844P)^2^+108.1130P] where P=(Fo^2^+2Fc^2^)/3'
_refine_ls_weighting_scheme calc
_refine_ls_wR_factor_gt 0.1619
_refine_ls_wR_factor_ref 0.1806
_reflns_number_gt 3913
_reflns_number_total 5269
_reflns_threshold_expression >2sigma(I)
_cod_data_source_file ja046521usi20040611_113842.cif
_cod_data_source_block arm07
_cod_depositor_comments
;
The following automatic conversions were performed:

'_exptl_crystal_density_meas' value 'none' was changed to '?' - the
value is perceived as not measured.

Automatic conversion script
Id: cif_fix_values 3008 2015-01-20 13:52:24Z robertas 
;
_cod_database_code 4111399

loop_
_symmetry_equiv_pos_as_xyz
'x, y, z'
'-x+1/2, -y, z+1/2'
'-x, y+1/2, -z+1/2'
'x+1/2, -y+1/2, -z'
'-x, -y, -z'
'x-1/2, y, -z-1/2'
'x, -y-1/2, z-1/2'
'-x-1/2, y-1/2, z'

loop_
_atom_site_label
_atom_site_type_symbol
_atom_site_fract_x
_atom_site_fract_y
_atom_site_fract_z
_atom_site_U_iso_or_equiv
_atom_site_adp_type
_atom_site_occupancy
_atom_site_symmetry_multiplicity
_atom_site_calc_flag
_atom_site_refinement_flags
Br1 Br 0.10715(6) 0.59779(7) 0.45303(6) 0.0471(4) Uani 1 1 d .
Br2 Br 0.10160(7) 0.18860(7) 0.43239(5) 0.0407(4) Uani 1 1 d .
Br3 Br 0.39808(7) 0.13441(7) 0.68411(6) 0.0475(4) Uani 1 1 d .
Br4 Br 0.13194(7) 0.22346(7) 0.19027(5) 0.0474(4) Uani 1 1 d .
Br5 Br 0.81749(8) 0.05906(6) 0.32802(5) 0.0481(5) Uani 1 1 d .
Br6 Br 0.27365(6) 0.38633(7) 0.42040(5) 0.0443(4) Uani 1 1 d .
C1 C 0.1427(5) 0.1455(6) 0.5754(5) 0.026(3) Uani 1 1 d .
H1A H 0.1240 0.1771 0.5478 0.031 Uiso 1 1 calc R
H1B H 0.1269 0.1565 0.6134 0.031 Uiso 1 1 calc R
C2 C 0.1281(5) 0.0725(5) 0.5599(5) 0.029(3) Uani 1 1 d .
H2A H 0.0896 0.0702 0.5367 0.035 Uiso 1 1 calc R
H2B H 0.1215 0.0454 0.5943 0.035 Uiso 1 1 calc R
C3 C 0.1842(6) 0.0455(5) 0.5266(5) 0.033(3) Uani 1 1 d .
H3A H 0.2040 0.0073 0.5465 0.040 Uiso 1 1 calc R
H3B H 0.1712 0.0306 0.4887 0.040 Uiso 1 1 calc R
C4 C 0.2291(6) 0.1052(5) 0.5229(5) 0.031(3) Uani 1 1 d .
H4A H 0.2731 0.0899 0.5243 0.037 Uiso 1 1 calc R
H4B H 0.2224 0.1306 0.4876 0.037 Uiso 1 1 calc R
C5 C 0.2344(6) 0.2193(5) 0.5675(5) 0.028(3) Uani 1 1 d .
H5A H 0.2188 0.2453 0.6001 0.034 Uiso 1 1 calc R
H5B H 0.2153 0.2385 0.5332 0.034 Uiso 1 1 calc R
C6 C 0.3051(6) 0.2278(5) 0.5639(5) 0.026(3) Uani 1 1 d .
H6A H 0.3253 0.2098 0.5982 0.031 Uiso 1 1 calc R
H6B H 0.3218 0.2034 0.5309 0.031 Uiso 1 1 calc R
C7 C 0.3180(5) 0.3026(5) 0.5583(5) 0.026(3) Uani 1 1 d .
H7A H 0.2929 0.3205 0.5267 0.031 Uiso 1 1 calc R
H7B H 0.3038 0.3254 0.5930 0.031 Uiso 1 1 calc R
C8 C 0.2406(6) 0.1174(6) 0.6257(5) 0.035(3) Uani 1 1 d .
H8A H 0.2864 0.1195 0.6238 0.052 Uiso 1 1 calc R
H8B H 0.2273 0.0704 0.6285 0.052 Uiso 1 1 calc R
H8C H 0.2260 0.1424 0.6587 0.052 Uiso 1 1 calc R
C9 C 0.4250(6) 0.2990(6) 0.5974(5) 0.042(4) Uani 1 1 d .
H9A H 0.4081 0.3186 0.6320 0.063 Uiso 1 1 calc R
H9B H 0.4679 0.3150 0.5916 0.063 Uiso 1 1 calc R
H9C H 0.4251 0.2499 0.6006 0.063 Uiso 1 1 calc R
C10 C 0.4091(6) 0.2907(6) 0.4936(5) 0.040(4) Uani 1 1 d .
H10A H 0.4269 0.2453 0.4996 0.048 Uiso 1 1 calc R
H10B H 0.3746 0.2874 0.4659 0.048 Uiso 1 1 calc R
C11 C 0.4585(7) 0.3379(6) 0.4730(5) 0.045(4) Uani 1 1 d .
H11A H 0.4524 0.3474 0.4325 0.054 Uiso 1 1 calc R
H11B H 0.5005 0.3178 0.4782 0.054 Uiso 1 1 calc R
C12 C 0.4528(6) 0.4027(6) 0.5070(5) 0.038(3) Uani 1 1 d .
H12A H 0.4885 0.4077 0.5332 0.045 Uiso 1 1 calc R
H12B H 0.4512 0.4425 0.4820 0.045 Uiso 1 1 calc R
C13 C 0.3920(6) 0.3945(6) 0.5388(5) 0.032(3) Uani 1 1 d .
H13A H 0.3565 0.4119 0.5164 0.038 Uiso 1 1 calc R
H13B H 0.3936 0.4189 0.5750 0.038 Uiso 1 1 calc R
N1 N 0.2134(4) 0.1481(4) 0.5735(3) 0.020(2) Uani 1 1 d .
N2 N 0.3852(4) 0.3196(4) 0.5485(3) 0.024(2) Uani 1 1 d .
C1A C 0.1537(7) 0.3874(10) 0.5457(6) 0.074(6) Uani 1 1 d .
H1AA H 0.1668 0.3505 0.5711 0.089 Uiso 1 1 calc R
H1AB H 0.1735 0.3801 0.5085 0.089 Uiso 1 1 calc R
C2A C 0.1716(9) 0.4470(10) 0.5670(11) 0.128(10) Uani 1 1 d .
H2AA H 0.1831 0.4787 0.5366 0.153 Uiso 1 1 calc R
H2AB H 0.2078 0.4415 0.5926 0.153 Uiso 1 1 calc R
C3A C 0.1124(10) 0.4728(12) 0.6001(10) 0.139(10) Uani 1 1 d .
H3AA H 0.1205 0.4717 0.6410 0.166 Uiso 1 1 calc R
H3AB H 0.1028 0.5198 0.5892 0.166 Uiso 1 1 calc R
C4A C 0.0649(7) 0.4336(7) 0.5877(6) 0.054(4) Uani 1 1 d .
H4AA H 0.0283 0.4611 0.5767 0.064 Uiso 1 1 calc R
H4AB H 0.0533 0.4064 0.6210 0.064 Uiso 1 1 calc R
C5A C 0.0604(6) 0.4186(6) 0.4860(5) 0.036(3) Uani 1 1 d .
H5AA H 0.0719 0.4668 0.4850 0.043 Uiso 1 1 calc R
H5AB H 0.0142 0.4155 0.4846 0.043 Uiso 1 1 calc R
C6A C 0.0882(6) 0.3831(6) 0.4338(5) 0.037(3) Uani 1 1 d .
H6AA H 0.0791 0.3343 0.4350 0.044 Uiso 1 1 calc R
H6AB H 0.1342 0.3893 0.4325 0.044 Uiso 1 1 calc R
C7A C 0.0570(6) 0.4159(6) 0.3814(5) 0.039(3) Uani 1 1 d .
H7AA H 0.0112 0.4086 0.3833 0.046 Uiso 1 1 calc R
H7AB H 0.0646 0.4650 0.3823 0.046 Uiso 1 1 calc R
C8A C 0.0573(7) 0.3214(7) 0.5480(6) 0.052(4) Uani 1 1 d .
H8AA H 0.0117 0.3234 0.5440 0.078 Uiso 1 1 calc R
H8AB H 0.0679 0.3052 0.5857 0.078 Uiso 1 1 calc R
H8AC H 0.0746 0.2906 0.5198 0.078 Uiso 1 1 calc R
C9A C 0.0672(8) 0.3144(7) 0.3216(5) 0.057(4) Uani 1 1 d .
H9AA H 0.0221 0.3069 0.3259 0.086 Uiso 1 1 calc R
H9AB H 0.0898 0.2895 0.3508 0.086 Uiso 1 1 calc R
H9AC H 0.0806 0.2987 0.2845 0.086 Uiso 1 1 calc R
C10A C 0.0531(7) 0.4265(7) 0.2784(5) 0.049(4) Uani 1 1 d .
H10C H 0.0101 0.4108 0.2701 0.059 Uiso 1 1 calc R
H10D H 0.0521 0.4754 0.2862 0.059 Uiso 1 1 calc R
C11A C 0.0956(7) 0.4114(10) 0.2317(7) 0.081(6) Uani 1 1 d .
H11C H 0.0982 0.4501 0.2057 0.097 Uiso 1 1 calc R
H11D H 0.0804 0.3718 0.2104 0.097 Uiso 1 1 calc R
C12A C 0.1605(8) 0.3966(10) 0.2579(6) 0.078(5) Uani 1 1 d .
H12C H 0.1752 0.3512 0.2470 0.093 Uiso 1 1 calc R
H12D H 0.1917 0.4301 0.2452 0.093 Uiso 1 1 calc R
C13A C 0.1513(7) 0.4009(10) 0.3205(6) 0.072(5) Uani 1 1 d .
H13C H 0.1631 0.4458 0.3350 0.087 Uiso 1 1 calc R
H13D H 0.1762 0.3662 0.3403 0.087 Uiso 1 1 calc R
N1A N 0.0835(5) 0.3881(6) 0.5399(4) 0.038(3) Uani 1 1 d .
N2A N 0.0810(5) 0.3883(6) 0.3272(4) 0.043(3) Uani 1 1 d .
C1B C 0.3701(9) 0.2501(8) 0.3487(6) 0.068(5) Uani 1 1 d .
H1BA H 0.3484 0.2938 0.3527 0.082 Uiso 1 1 calc R
H1BB H 0.3763 0.2307 0.3867 0.082 Uiso 1 1 calc R
C2B C 0.4303(9) 0.2593(8) 0.3207(7) 0.079(5) Uani 1 1 d .
H2BA H 0.4649 0.2595 0.3484 0.095 Uiso 1 1 calc R
H2BB H 0.4311 0.3021 0.2994 0.095 Uiso 1 1 calc R
C3B C 0.4354(8) 0.1989(8) 0.2811(7) 0.069(5) Uani 1 1 d .
H3BA H 0.4349 0.2141 0.2415 0.082 Uiso 1 1 calc R
H3BB H 0.4751 0.1745 0.2879 0.082 Uiso 1 1 calc R
C4B C 0.3822(7) 0.1548(7) 0.2920(6) 0.056(4) Uani 1 1 d .
H4BA H 0.3925 0.1214 0.3215 0.067 Uiso 1 1 calc R
H4BB H 0.3696 0.1307 0.2574 0.067 Uiso 1 1 calc R
C5B C 0.2816(8) 0.1684(8) 0.3444(6) 0.062(5) Uani 1 1 d .
H5BA H 0.2538 0.2030 0.3608 0.075 Uiso 1 1 calc R
H5BB H 0.3009 0.1430 0.3757 0.075 Uiso 1 1 calc R
C6B C 0.2424(7) 0.1200(7) 0.3080(6) 0.055(4) Uani 1 1 d .
H6BA H 0.2151 0.1456 0.2821 0.066 Uiso 1 1 calc R
H6BB H 0.2700 0.0905 0.2855 0.066 Uiso 1 1 calc R
C7B C 0.2038(8) 0.0792(8) 0.3477(6) 0.061(4) Uani 1 1 d .
H7BA H 0.2314 0.0474 0.3680 0.073 Uiso 1 1 calc R
H7BB H 0.1845 0.1094 0.3758 0.073 Uiso 1 1 calc R
C8B C 0.3033(9) 0.2406(9) 0.2641(7) 0.086(6) Uani 1 1 d .
H8BA H 0.2783 0.2107 0.2402 0.129 Uiso 1 1 calc R
H8BB H 0.3370 0.2606 0.2418 0.129 Uiso 1 1 calc R
H8BC H 0.2765 0.2764 0.2791 0.129 Uiso 1 1 calc R
C9B C 0.1828(8) -0.0117(8) 0.2802(6) 0.073(5) Uani 1 1 d .
H9BA H 0.2122 -0.0397 0.3014 0.109 Uiso 1 1 calc R
H9BB H 0.2049 0.0104 0.2492 0.109 Uiso 1 1 calc R
H9BC H 0.1493 -0.0400 0.2650 0.109 Uiso 1 1 calc R
C10B C 0.1124(9) 0.0074(9) 0.3613(7) 0.084(6) Uani 1 1 d .
H10E H 0.1298 -0.0366 0.3727 0.100 Uiso 1 1 calc R
H10F H 0.1071 0.0357 0.3952 0.100 Uiso 1 1 calc R
C11B C 0.0540(10) -0.0010(11) 0.3329(8) 0.105(7) Uani 1 1 d .
H11E H 0.0188 0.0067 0.3592 0.126 Uiso 1 1 calc R
H11F H 0.0506 -0.0472 0.3177 0.126 Uiso 1 1 calc R
C12B C 0.0518(10) 0.0508(9) 0.2846(8) 0.100(7) Uani 1 1 d .
H12E H 0.0488 0.0278 0.2478 0.119 Uiso 1 1 calc R
H12F H 0.0154 0.0811 0.2889 0.119 Uiso 1 1 calc R
C13B C 0.1079(8) 0.0871(9) 0.2884(8) 0.080(6) Uani 1 1 d .
H13E H 0.1014 0.1293 0.3097 0.096 Uiso 1 1 calc R
H13F H 0.1237 0.0986 0.2505 0.096 Uiso 1 1 calc R
N1B N 0.3307(6) 0.2013(6) 0.3115(5) 0.055(3) Uani 1 1 d .
N2B N 0.1547(6) 0.0415(7) 0.3191(5) 0.067(4) Uani 1 1 d .

loop_
_atom_site_aniso_label
_atom_site_aniso_U_11
_atom_site_aniso_U_22
_atom_site_aniso_U_33
_atom_site_aniso_U_23
_atom_site_aniso_U_13
_atom_site_aniso_U_12
Br1 0.0365(9) 0.0472(9) 0.0576(9) 0.0214(7) -0.0059(7) -0.0082(7)
Br2 0.0499(9) 0.0432(8) 0.0290(7) -0.0008(6) 0.0001(6) 0.0126(7)
Br3 0.0410(9) 0.0553(9) 0.0461(9) -0.0002(7) -0.0108(7) 0.0058(7)
Br4 0.0746(11) 0.0398(8) 0.0279(8) 0.0084(6) 0.0044(7) -0.0003(7)
Br5 0.0897(12) 0.0279(7) 0.0266(7) 0.0049(6) -0.0150(7) -0.0072(7)
Br6 0.0357(9) 0.0657(10) 0.0315(8) 0.0084(7) -0.0020(6) 0.0070(7)
C1 0.022(8) 0.036(8) 0.021(6) -0.004(6) 0.007(6) -0.006(6)
C2 0.023(8) 0.022(7) 0.043(8) 0.007(6) 0.000(6) 0.001(6)
C3 0.037(8) 0.018(7) 0.044(8) -0.010(6) 0.002(6) -0.002(6)
C4 0.042(9) 0.019(7) 0.031(7) -0.006(6) 0.005(6) 0.003(6)
C5 0.039(9) 0.019(7) 0.027(7) 0.000(6) 0.003(6) -0.003(6)
C6 0.040(9) 0.006(6) 0.032(7) -0.003(5) -0.002(6) 0.001(6)
C7 0.031(8) 0.018(6) 0.028(7) 0.000(5) -0.005(6) -0.012(6)
C8 0.042(9) 0.023(7) 0.038(8) 0.006(6) -0.010(6) -0.005(6)
C9 0.049(9) 0.033(8) 0.045(8) 0.018(7) -0.016(7) -0.002(7)
C10 0.047(10) 0.035(8) 0.037(8) -0.005(6) 0.016(7) 0.007(7)
C11 0.052(10) 0.053(9) 0.030(7) -0.005(7) 0.009(7) -0.007(8)
C12 0.047(9) 0.028(8) 0.037(8) 0.004(6) 0.003(7) -0.007(6)
C13 0.037(8) 0.027(8) 0.032(7) 0.000(6) 0.003(6) -0.003(6)
N1 0.031(6) 0.005(5) 0.024(5) 0.007(4) -0.010(5) 0.004(4)
N2 0.039(7) 0.021(6) 0.014(5) -0.006(4) 0.000(4) 0.002(5)
C1A 0.026(10) 0.146(18) 0.051(10) -0.029(11) 0.000(7) 0.008(10)
C2A 0.064(15) 0.093(16) 0.23(3) -0.090(18) -0.007(15) -0.029(12)
C3A 0.11(2) 0.14(2) 0.16(2) -0.139(19) -0.020(16) 0.020(16)
C4A 0.055(11) 0.055(10) 0.050(9) -0.042(8) 0.012(8) -0.005(8)
C5A 0.043(9) 0.016(7) 0.048(9) -0.007(6) 0.015(7) 0.001(6)
C6A 0.040(9) 0.044(8) 0.025(7) 0.001(6) 0.006(6) 0.008(7)
C7A 0.035(9) 0.028(7) 0.053(9) 0.023(7) 0.000(7) -0.004(6)
C8A 0.077(12) 0.035(9) 0.044(9) 0.000(7) 0.001(8) 0.005(8)
C9A 0.090(13) 0.048(10) 0.033(8) 0.003(7) 0.007(8) 0.029(9)
C10A 0.046(10) 0.063(10) 0.040(8) 0.033(8) 0.000(7) -0.003(8)
C11A 0.056(12) 0.119(16) 0.067(12) 0.038(11) -0.011(10) 0.002(11)
C12A 0.063(12) 0.112(15) 0.059(11) 0.016(10) 0.007(9) -0.008(11)
C13A 0.036(10) 0.150(17) 0.032(9) 0.006(9) 0.009(7) -0.005(10)
N1A 0.027(7) 0.067(8) 0.020(6) -0.014(6) -0.001(5) 0.012(6)
N2A 0.032(7) 0.076(9) 0.022(6) 0.016(6) 0.005(5) 0.012(6)
C1B 0.107(16) 0.053(10) 0.046(10) -0.030(8) -0.034(10) 0.016(10)
C2B 0.091(15) 0.056(11) 0.090(14) -0.015(10) -0.028(12) -0.003(10)
C3B 0.083(13) 0.056(11) 0.067(11) -0.034(9) -0.022(10) 0.008(10)
C4B 0.080(12) 0.043(9) 0.045(9) -0.029(8) -0.001(8) 0.002(9)
C5B 0.083(13) 0.071(11) 0.033(8) -0.003(8) 0.007(9) 0.028(10)
C6B 0.071(11) 0.063(10) 0.032(8) 0.011(8) 0.013(8) 0.009(9)
C7B 0.071(13) 0.065(11) 0.047(9) 0.001(9) 0.012(9) 0.020(9)
C8B 0.095(15) 0.078(13) 0.085(13) 0.032(11) -0.013(11) -0.002(11)
C9B 0.089(14) 0.079(12) 0.049(10) -0.005(9) 0.001(9) -0.019(11)
C10B 0.098(16) 0.073(12) 0.080(13) 0.041(11) 0.022(12) 0.029(11)
C11B 0.082(15) 0.15(2) 0.080(13) 0.060(14) -0.026(12) -0.037(14)
C12B 0.098(16) 0.078(13) 0.122(17) 0.046(12) -0.068(13) -0.027(12)
C13B 0.077(14) 0.080(13) 0.082(13) 0.045(11) -0.027(10) 0.005(11)
N1B 0.078(10) 0.046(7) 0.040(7) -0.003(6) -0.011(7) 0.009(7)
N2B 0.060(9) 0.084(10) 0.056(9) 0.052(8) 0.019(8) 0.032(8)

loop_
_atom_type_symbol
_atom_type_description
_atom_type_scat_dispersion_real
_atom_type_scat_dispersion_imag
_atom_type_scat_source
C C 0.0033 0.0016 'International Tables Vol C Tables 4.2.6.8 and 6.1.1.4'
H H 0.0000 0.0000 'International Tables Vol C Tables 4.2.6.8 and 6.1.1.4'
N N 0.0061 0.0033 'International Tables Vol C Tables 4.2.6.8 and 6.1.1.4'
Br Br -0.2901 2.4595 'International Tables Vol C Tables 4.2.6.8 and 6.1.1.4'

loop_
_geom_angle_atom_site_label_1
_geom_angle_atom_site_label_2
_geom_angle_atom_site_label_3
_geom_angle
N1 C1 C2 103.2(9)
N1 C1 H1A 111.1
C2 C1 H1A 111.1
N1 C1 H1B 111.1
C2 C1 H1B 111.1
H1A C1 H1B 109.1
C1 C2 C3 107.3(9)
C1 C2 H2A 110.3
C3 C2 H2A 110.3
C1 C2 H2B 110.3
C3 C2 H2B 110.3
H2A C2 H2B 108.5
C4 C3 C2 104.4(9)
C4 C3 H3A 110.9
C2 C3 H3A 110.9
C4 C3 H3B 110.9
C2 C3 H3B 110.9
H3A C3 H3B 108.9
N1 C4 C3 104.7(9)
N1 C4 H4A 110.8
C3 C4 H4A 110.8
N1 C4 H4B 110.8
C3 C4 H4B 110.8
H4A C4 H4B 108.9
N1 C5 C6 114.2(9)
N1 C5 H5A 108.7
C6 C5 H5A 108.7
N1 C5 H5B 108.7
C6 C5 H5B 108.7
H5A C5 H5B 107.6
C7 C6 C5 107.1(9)
C7 C6 H6A 110.3
C5 C6 H6A 110.3
C7 C6 H6B 110.3
C5 C6 H6B 110.3
H6A C6 H6B 108.5
N2 C7 C6 114.2(9)
N2 C7 H7A 108.7
C6 C7 H7A 108.7
N2 C7 H7B 108.7
C6 C7 H7B 108.7
H7A C7 H7B 107.6
N1 C8 H8A 109.5
N1 C8 H8B 109.5
H8A C8 H8B 109.5
N1 C8 H8C 109.5
H8A C8 H8C 109.5
H8B C8 H8C 109.5
N2 C9 H9A 109.5
N2 C9 H9B 109.5
H9A C9 H9B 109.5
N2 C9 H9C 109.5
H9A C9 H9C 109.5
H9B C9 H9C 109.5
C11 C10 N2 106.4(10)
C11 C10 H10A 110.4
N2 C10 H10A 110.4
C11 C10 H10B 110.4
N2 C10 H10B 110.4
H10A C10 H10B 108.6
C10 C11 C12 107.5(10)
C10 C11 H11A 110.2
C12 C11 H11A 110.2
C10 C11 H11B 110.2
C12 C11 H11B 110.2
H11A C11 H11B 108.5
C13 C12 C11 104.0(10)
C13 C12 H12A 111.0
C11 C12 H12A 111.0
C13 C12 H12B 111.0
C11 C12 H12B 111.0
H12A C12 H12B 109.0
C12 C13 N2 105.4(9)
C12 C13 H13A 110.7
N2 C13 H13A 110.7
C12 C13 H13B 110.7
N2 C13 H13B 110.7
H13A C13 H13B 108.8
C5 N1 C8 110.4(8)
C5 N1 C4 113.2(8)
C8 N1 C4 110.1(8)
C5 N1 C1 109.6(8)
C8 N1 C1 110.4(9)
C4 N1 C1 103.0(8)
C7 N2 C9 111.3(9)
C7 N2 C13 109.8(8)
C9 N2 C13 109.5(9)
C7 N2 C10 111.8(9)
C9 N2 C10 112.1(9)
C13 N2 C10 102.0(8)
C2A C1A N1A 108.0(15)
C2A C1A H1AA 110.1
N1A C1A H1AA 110.1
C2A C1A H1AB 110.1
N1A C1A H1AB 110.1
H1AA C1A H1AB 108.4
C1A C2A C3A 104.3(15)
C1A C2A H2AA 110.9
C3A C2A H2AA 110.9
C1A C2A H2AB 110.9
C3A C2A H2AB 110.9
H2AA C2A H2AB 108.9
C4A C3A C2A 108.3(13)
C4A C3A H3AA 110.0
C2A C3A H3AA 110.0
C4A C3A H3AB 110.0
C2A C3A H3AB 110.0
H3AA C3A H3AB 108.4
C3A C4A N1A 108.9(13)
C3A C4A H4AA 109.9
N1A C4A H4AA 109.9
C3A C4A H4AB 109.9
N1A C4A H4AB 109.9
H4AA C4A H4AB 108.3
N1A C5A C6A 112.0(9)
N1A C5A H5AA 109.2
C6A C5A H5AA 109.2
N1A C5A H5AB 109.2
C6A C5A H5AB 109.2
H5AA C5A H5AB 107.9
C5A C6A C7A 106.6(10)
C5A C6A H6AA 110.4
C7A C6A H6AA 110.4
C5A C6A H6AB 110.4
C7A C6A H6AB 110.4
H6AA C6A H6AB 108.6
N2A C7A C6A 112.9(10)
N2A C7A H7AA 109.0
C6A C7A H7AA 109.0
N2A C7A H7AB 109.0
C6A C7A H7AB 109.0
H7AA C7A H7AB 107.8
N1A C8A H8AA 109.5
N1A C8A H8AB 109.5
H8AA C8A H8AB 109.5
N1A C8A H8AC 109.5
H8AA C8A H8AC 109.5
H8AB C8A H8AC 109.5
N2A C9A H9AA 109.5
N2A C9A H9AB 109.5
H9AA C9A H9AB 109.5
N2A C9A H9AC 109.5
H9AA C9A H9AC 109.5
H9AB C9A H9AC 109.5
C11A C10A N2A 103.6(11)
C11A C10A H10C 111.0
N2A C10A H10C 111.0
C11A C10A H10D 111.0
N2A C10A H10D 111.0
H10C C10A H10D 109.0
C10A C11A C12A 106.7(13)
C10A C11A H11C 110.4
C12A C11A H11C 110.4
C10A C11A H11D 110.4
C12A C11A H11D 110.4
H11C C11A H11D 108.6
C13A C12A C11A 105.8(13)
C13A C12A H12C 110.6
C11A C12A H12C 110.6
C13A C12A H12D 110.6
C11A C12A H12D 110.6
H12C C12A H12D 108.7
C12A C13A N2A 102.7(11)
C12A C13A H13C 111.2
N2A C13A H13C 111.2
C12A C13A H13D 111.2
N2A C13A H13D 111.2
H13C C13A H13D 109.1
C8A N1A C5A 110.9(10)
C8A N1A C4A 110.3(10)
C5A N1A C4A 108.4(10)
C8A N1A C1A 111.3(12)
C5A N1A C1A 114.1(11)
C4A N1A C1A 101.4(10)
C7A N2A C9A 111.6(10)
C7A N2A C10A 110.0(10)
C9A N2A C10A 110.3(11)
C7A N2A C13A 111.5(10)
C9A N2A C13A 110.1(12)
C10A N2A C13A 103.0(10)
C2B C1B N1B 107.2(12)
C2B C1B H1BA 110.3
N1B C1B H1BA 110.3
C2B C1B H1BB 110.3
N1B C1B H1BB 110.3
H1BA C1B H1BB 108.5
C1B C2B C3B 104.2(14)
C1B C2B H2BA 110.9
C3B C2B H2BA 110.9
C1B C2B H2BB 110.9
C3B C2B H2BB 110.9
H2BA C2B H2BB 108.9
C4B C3B C2B 107.8(14)
C4B C3B H3BA 110.2
C2B C3B H3BA 110.2
C4B C3B H3BB 110.2
C2B C3B H3BB 110.2
H3BA C3B H3BB 108.5
C3B C4B N1B 104.8(12)
C3B C4B H4BA 110.8
N1B C4B H4BA 110.8
C3B C4B H4BB 110.8
N1B C4B H4BB 110.8
H4BA C4B H4BB 108.9
N1B C5B C6B 111.7(11)
N1B C5B H5BA 109.3
C6B C5B H5BA 109.3
N1B C5B H5BB 109.3
C6B C5B H5BB 109.3
H5BA C5B H5BB 108.0
C7B C6B C5B 106.5(12)
C7B C6B H6BA 110.4
C5B C6B H6BA 110.4
C7B C6B H6BB 110.4
C5B C6B H6BB 110.4
H6BA C6B H6BB 108.6
N2B C7B C6B 112.5(12)
N2B C7B H7BA 109.1
C6B C7B H7BA 109.1
N2B C7B H7BB 109.1
C6B C7B H7BB 109.1
H7BA C7B H7BB 107.8
N1B C8B H8BA 109.5
N1B C8B H8BB 109.5
H8BA C8B H8BB 109.5
N1B C8B H8BC 109.5
H8BA C8B H8BC 109.5
H8BB C8B H8BC 109.5
N2B C9B H9BA 109.5
N2B C9B H9BB 109.5
H9BA C9B H9BB 109.5
N2B C9B H9BC 109.5
H9BA C9B H9BC 109.5
H9BB C9B H9BC 109.5
C11B C10B N2B 105.0(14)
C11B C10B H10E 110.7
N2B C10B H10E 110.7
C11B C10B H10F 110.7
N2B C10B H10F 110.7
H10E C10B H10F 108.8
C10B C11B C12B 107.5(15)
C10B C11B H11E 110.2
C12B C11B H11E 110.2
C10B C11B H11F 110.2
C12B C11B H11F 110.2
H11E C11B H11F 108.5
C13B C12B C11B 105.7(14)
C13B C12B H12E 110.6
C11B C12B H12E 110.6
C13B C12B H12F 110.6
C11B C12B H12F 110.6
H12E C12B H12F 108.7
C12B C13B N2B 106.4(14)
C12B C13B H13E 110.4
N2B C13B H13E 110.4
C12B C13B H13F 110.4
N2B C13B H13F 110.4
H13E C13B H13F 108.6
C5B N1B C8B 110.9(13)
C5B N1B C4B 114.4(11)
C8B N1B C4B 112.0(12)
C5B N1B C1B 111.3(12)
C8B N1B C1B 108.3(12)
C4B N1B C1B 99.3(11)
C7B N2B C10B 110.6(13)
C7B N2B C9B 110.8(12)
C10B N2B C9B 109.1(13)
C7B N2B C13B 112.7(13)
C10B N2B C13B 101.1(12)
C9B N2B C13B 112.2(13)

loop_
_geom_bond_atom_site_label_1
_geom_bond_atom_site_label_2
_geom_bond_distance
C1 N1 1.514(14)
C1 C2 1.530(16)
C1 H1A 0.9900
C1 H1B 0.9900
C2 C3 1.534(16)
C2 H2A 0.9900
C2 H2B 0.9900
C3 C4 1.528(16)
C3 H3A 0.9900
C3 H3B 0.9900
C4 N1 1.513(14)
C4 H4A 0.9900
C4 H4B 0.9900
C5 N1 1.491(14)
C5 C6 1.522(16)
C5 H5A 0.9900
C5 H5B 0.9900
C6 C7 1.517(15)
C6 H6A 0.9900
C6 H6B 0.9900
C7 N2 1.495(14)
C7 H7A 0.9900
C7 H7B 0.9900
C8 N1 1.500(14)
C8 H8A 0.9800
C8 H8B 0.9800
C8 H8C 0.9800
C9 N2 1.497(14)
C9 H9A 0.9800
C9 H9B 0.9800
C9 H9C 0.9800
C10 C11 1.495(17)
C10 N2 1.516(14)
C10 H10A 0.9900
C10 H10B 0.9900
C11 C12 1.527(16)
C11 H11A 0.9900
C11 H11B 0.9900
C12 C13 1.512(17)
C12 H12A 0.9900
C12 H12B 0.9900
C13 N2 1.514(14)
C13 H13A 0.9900
C13 H13B 0.9900
C1A C2A 1.34(2)
C1A N1A 1.508(17)
C1A H1AA 0.9900
C1A H1AB 0.9900
C2A C3A 1.58(3)
C2A H2AA 0.9900
C2A H2AB 0.9900
C3A C4A 1.31(2)
C3A H3AA 0.9900
C3A H3AB 0.9900
C4A N1A 1.507(15)
C4A H4AA 0.9900
C4A H4AB 0.9900
C5A N1A 1.503(15)
C5A C6A 1.547(16)
C5A H5AA 0.9900
C5A H5AB 0.9900
C6A C7A 1.556(16)
C6A H6AA 0.9900
C6A H6AB 0.9900
C7A N2A 1.493(16)
C7A H7AA 0.9900
C7A H7AB 0.9900
C8A N1A 1.453(16)
C8A H8AA 0.9800
C8A H8AB 0.9800
C8A H8AC 0.9800
C9A N2A 1.505(17)
C9A H9AA 0.9800
C9A H9AB 0.9800
C9A H9AC 0.9800
C10A C11A 1.47(2)
C10A N2A 1.511(15)
C10A H10C 0.9900
C10A H10D 0.9900
C11A C12A 1.55(2)
C11A H11C 0.9900
C11A H11D 0.9900
C12A C13A 1.505(19)
C12A H12C 0.9900
C12A H12D 0.9900
C13A N2A 1.531(17)
C13A H13C 0.9900
C13A H13D 0.9900
C1B C2B 1.46(2)
C1B N1B 1.561(18)
C1B H1BA 0.9900
C1B H1BB 0.9900
C2B C3B 1.53(2)
C2B H2BA 0.9900
C2B H2BB 0.9900
C3B C4B 1.46(2)
C3B H3BA 0.9900
C3B H3BB 0.9900
C4B N1B 1.510(18)
C4B H4BA 0.9900
C4B H4BB 0.9900
C5B N1B 1.463(19)
C5B C6B 1.54(2)
C5B H5BA 0.9900
C5B H5BB 0.9900
C6B C7B 1.492(19)
C6B H6BA 0.9900
C6B H6BB 0.9900
C7B N2B 1.46(2)
C7B H7BA 0.9900
C7B H7BB 0.9900
C8B N1B 1.493(18)
C8B H8BA 0.9800
C8B H8BB 0.9800
C8B H8BC 0.9800
C9B N2B 1.529(19)
C9B H9BA 0.9800
C9B H9BB 0.9800
C9B H9BC 0.9800
C10B C11B 1.43(2)
C10B N2B 1.512(19)
C10B H10E 0.9900
C10B H10F 0.9900
C11B C12B 1.54(2)
C11B H11E 0.9900
C11B H11F 0.9900
C12B C13B 1.40(2)
C12B H12E 0.9900
C12B H12F 0.9900
C13B N2B 1.534(18)
C13B H13E 0.9900
C13B H13F 0.9900

loop_
_geom_torsion_atom_site_label_1
_geom_torsion_atom_site_label_2
_geom_torsion_atom_site_label_3
_geom_torsion_atom_site_label_4
_geom_torsion
N1 C1 C2 C3 -23.5(12)
C1 C2 C3 C4 -1.3(13)
C2 C3 C4 N1 25.8(12)
N1 C5 C6 C7 -179.8(9)
C5 C6 C7 N2 -174.3(9)
N2 C10 C11 C12 -13.9(14)
C10 C11 C12 C13 -10.2(14)
C11 C12 C13 N2 30.6(12)
C6 C5 N1 C8 59.4(12)
C6 C5 N1 C4 -64.4(12)
C6 C5 N1 C1 -178.7(9)
C3 C4 N1 C5 -159.2(9)
C3 C4 N1 C8 76.8(11)
C3 C4 N1 C1 -41.0(11)
C2 C1 N1 C5 160.1(9)
C2 C1 N1 C8 -78.1(10)
C2 C1 N1 C4 39.4(10)
C6 C7 N2 C9 -63.3(12)
C6 C7 N2 C13 175.3(9)
C6 C7 N2 C10 62.9(12)
C12 C13 N2 C7 -157.6(9)
C12 C13 N2 C9 80.0(11)
C12 C13 N2 C10 -38.9(11)
C11 C10 N2 C7 149.5(10)
C11 C10 N2 C9 -84.8(12)
C11 C10 N2 C13 32.2(12)
N1A C1A C2A C3A 25(2)
C1A C2A C3A C4A -10(3)
C2A C3A C4A N1A -10(3)
N1A C5A C6A C7A 175.9(10)
C5A C6A C7A N2A 177.9(10)
N2A C10A C11A C12A -27.5(18)
C10A C11A C12A C13A 3(2)
C11A C12A C13A N2A 22.8(18)
C6A C5A N1A C8A -70.1(13)
C6A C5A N1A C4A 168.7(11)
C6A C5A N1A C1A 56.6(15)
C3A C4A N1A C8A 141.9(18)
C3A C4A N1A C5A -96.5(18)
C3A C4A N1A C1A 24(2)
C2A C1A N1A C8A -148.0(17)
C2A C1A N1A C5A 85.5(18)
C2A C1A N1A C4A -30.8(19)
C6A C7A N2A C9A 62.3(14)
C6A C7A N2A C10A -174.9(11)
C6A C7A N2A C13A -61.3(14)
C11A C10A N2A C7A 161.0(12)
C11A C10A N2A C9A -75.6(14)
C11A C10A N2A C13A 42.0(16)
C12A C13A N2A C7A -157.7(12)
C12A C13A N2A C9A 77.8(15)
C12A C13A N2A C10A -39.8(16)
N1B C1B C2B C3B -19.9(17)
C1B C2B C3B C4B -5.7(18)
C2B C3B C4B N1B 29.7(16)
N1B C5B C6B C7B 168.1(12)
C5B C6B C7B N2B 167.5(12)
N2B C10B C11B C12B -22(2)
C10B C11B C12B C13B -1(3)
C11B C12B C13B N2B 24(2)
C6B C5B N1B C8B 59.4(16)
C6B C5B N1B C4B -68.4(15)
C6B C5B N1B C1B -179.9(12)
C3B C4B N1B C5B -158.2(12)
C3B C4B N1B C8B 74.5(15)
C3B C4B N1B C1B -39.6(14)
C2B C1B N1B C5B 157.9(13)
C2B C1B N1B C8B -79.9(16)
C2B C1B N1B C4B 37.0(15)
C6B C7B N2B C10B -173.5(12)
C6B C7B N2B C9B 65.5(15)
C6B C7B N2B C13B -61.2(17)
C11B C10B N2B C7B 154.8(16)
C11B C10B N2B C9B -83.1(17)
C11B C10B N2B C13B 35.2(19)
C12B C13B N2B C7B -154.9(16)
C12B C13B N2B C10B -37(2)
C12B C13B N2B C9B 79.2(19)
